data_4327149
loop_
_publ_author_name
'Asamanjoy Bhunia'
'Yanhua Lan'
'Valeriu Mereacre'
'Michael T. Gamer'
'Annie K. Powell'
'Peter W. Roesky'

_publ_contact_author
;
      Prof. Dr. Peter Roesky
      Karlsruher Institut f\"ur Technologie (KIT) 
      Engesserstr. 15, Geb. 30.45
      76128 Karlsruhe
      Bundesrepublik Deutschland
;
_publ_contact_author_email roesky@kit.edu
_publ_contact_author_fax '+49/(0)721 608 44854'
_publ_contact_author_phone '+49/(0)721 608 46117'
_publ_section_title
;
 Salen-Based Coordination Polymers of Iron and the Rare Earth Elements
;
_journal_name_full 'Inorganic Chemistry'
_journal_page_first 12697
_journal_page_last 12704
_journal_paper_doi 10.1021/ic2018264
_journal_volume 50
_journal_year 2011
_chemical_formula_moiety 'C51 H59 Cl2 Fe2 N11 O23 Y2, 4(C3 H7 N O)'
_chemical_formula_sum 'C63 H87 Cl2 Fe2 N15 O27 Y2'
_chemical_formula_weight 1846.90
_chemical_name_systematic
;
 ?
;
_space_group_IT_number 2
_symmetry_cell_setting triclinic
_symmetry_Int_Tables_number 2
_symmetry_space_group_name_Hall '-P 1'
_symmetry_space_group_name_H-M 'P -1'
_atom_sites_solution_hydrogens geom
_atom_sites_solution_primary direct
_atom_sites_solution_secondary difmap
_audit_creation_method SHELXL-97
_cell_angle_alpha 87.39(3)
_cell_angle_beta 74.19(3)
_cell_angle_gamma 77.21(3)
_cell_formula_units_Z 2
_cell_length_a 13.430(3)
_cell_length_b 14.799(3)
_cell_length_c 21.553(4)
_cell_measurement_reflns_used 17933
_cell_measurement_temperature 150(2)
_cell_measurement_theta_max 27.52
_cell_measurement_theta_min 1.61
_cell_volume 4018.9(16)
_computing_cell_refinement 'STOE X-AREA, PLATON (A.L.Spek, 2005)'
_computing_data_collection 'STOE X-AREA'
_computing_data_reduction 'STOE X-RED, PLATON (A.L.Spek, 2005)'
_computing_molecular_graphics 'Diamond 2.1e/3'
_computing_publication_material 'X-STEP32, Microsoft Word'
_computing_structure_refinement 'SHELXL-97 (Sheldrick, 1997)'
_computing_structure_solution 'SHELXS-97 (Sheldrick, 1997)'
_diffrn_ambient_temperature 150(2)
_diffrn_measured_fraction_theta_full 0.965
_diffrn_measured_fraction_theta_max 0.965
_diffrn_measurement_device_type 'STOE IPDS 2'
_diffrn_measurement_method 'area detector'
_diffrn_radiation_monochromator graphite
_diffrn_radiation_source 'fine-focus sealed tube'
_diffrn_radiation_type MoK\a
_diffrn_radiation_wavelength 0.71073
_diffrn_reflns_av_R_equivalents 0.1309
_diffrn_reflns_av_sigmaI/netI 0.1540
_diffrn_reflns_limit_h_max 18
_diffrn_reflns_limit_h_min -18
_diffrn_reflns_limit_k_max 18
_diffrn_reflns_limit_k_min -20
_diffrn_reflns_limit_l_max 26
_diffrn_reflns_limit_l_min -29
_diffrn_reflns_number 42870
_diffrn_reflns_theta_full 29.27
_diffrn_reflns_theta_max 29.27
_diffrn_reflns_theta_min 1.61
_exptl_absorpt_coefficient_mu 1.935
_exptl_absorpt_correction_T_max 0.8175
_exptl_absorpt_correction_T_min 0.5593
_exptl_absorpt_correction_type integration
_exptl_absorpt_process_details 'STOE X-RED & X-SHAPE'
_exptl_crystal_colour red
_exptl_crystal_density_diffrn 1.526
_exptl_crystal_description prism
_exptl_crystal_F_000 1900
_exptl_crystal_size_max 0.526
_exptl_crystal_size_mid 0.291
_exptl_crystal_size_min 0.122
_refine_diff_density_max 1.646
_refine_diff_density_min -0.966
_refine_diff_density_rms 0.126
_refine_ls_extinction_coef 0.0060(6)
_refine_ls_extinction_expression Fc^*^=kFc[1+0.001xFc^2^\l^3^/sin(2\q)]^-1/4^
_refine_ls_extinction_method SHELXL
_refine_ls_goodness_of_fit_ref 0.930
_refine_ls_hydrogen_treatment constr
_refine_ls_matrix_type full
_refine_ls_number_parameters 1071
_refine_ls_number_reflns 21161
_refine_ls_number_restraints 34
_refine_ls_restrained_S_all 0.930
_refine_ls_R_factor_all 0.1756
_refine_ls_R_factor_gt 0.0869
_refine_ls_shift/su_max 0.090
_refine_ls_shift/su_mean 0.001
_refine_ls_structure_factor_coef Fsqd
_refine_ls_weighting_details 'calc w=1/[\s^2^(Fo^2^)+(0.1189P)^2^+0.0000P] where P=(Fo^2^+2Fc^2^)/3'
_refine_ls_weighting_scheme calc
_refine_ls_wR_factor_gt 0.2002
_refine_ls_wR_factor_ref 0.2457
_reflns_number_gt 9651
_reflns_number_total 21161
_reflns_threshold_expression >2sigma(I)
_cod_data_source_file ic2018264_si_001_1.cif
_cod_data_source_block 1
_cod_original_cell_volume 4018.9(14)
_cod_database_code 4327149

loop_
_symmetry_equiv_pos_as_xyz
'x, y, z'
'-x, -y, -z'

loop_
_atom_site_label
_atom_site_type_symbol
_atom_site_fract_x
_atom_site_fract_y
_atom_site_fract_z
_atom_site_U_iso_or_equiv
_atom_site_adp_type
_atom_site_occupancy
_atom_site_symmetry_multiplicity
_atom_site_calc_flag
_atom_site_refinement_flags
_atom_site_disorder_assembly
_atom_site_disorder_group
C1 C 0.3129(6) 0.0956(5) 0.0668(3) 0.0503(17) Uani 1 1 d . . .
C2 C 0.2197(6) 0.1658(4) 0.1038(3) 0.0477(16) Uani 1 1 d . . .
C3 C 0.1315(7) 0.1946(5) 0.0820(4) 0.060(2) Uani 1 1 d . . .
H3 H 0.1278 0.1692 0.0432 0.072 Uiso 1 1 calc R . .
C4 C 0.0476(6) 0.2609(5) 0.1169(4) 0.0556(19) Uani 1 1 d . . .
H4 H -0.0146 0.2785 0.1023 0.067 Uiso 1 1 calc R . .
C5 C 0.0511(5) 0.3030(5) 0.1729(3) 0.0479(16) Uani 1 1 d . . .
C6 C 0.1438(5) 0.2752(5) 0.1946(3) 0.0453(15) Uani 1 1 d . . .
C7 C 0.2259(5) 0.2050(5) 0.1601(3) 0.0444(15) Uani 1 1 d . . .
H7 H 0.2870 0.1836 0.1753 0.053 Uiso 1 1 calc R . .
C8 C -0.0395(5) 0.3727(5) 0.2051(4) 0.0490(16) Uani 1 1 d . . .
H8 H -0.0975 0.3868 0.1864 0.059 Uiso 1 1 calc R . .
C9 C 0.3130(5) 0.5670(5) 0.4904(3) 0.0427(15) Uani 1 1 d . . .
C10 C 0.2176(5) 0.5632(5) 0.4671(3) 0.0415(14) Uani 1 1 d . . .
C11 C 0.1260(5) 0.6310(5) 0.4860(3) 0.0454(15) Uani 1 1 d . . .
H11 H 0.1236 0.6816 0.5124 0.055 Uiso 1 1 calc R . .
C12 C 0.0377(5) 0.6251(5) 0.4664(3) 0.0458(15) Uani 1 1 d . . .
H12 H -0.0256 0.6714 0.4799 0.055 Uiso 1 1 calc R . .
C13 C 0.0408(5) 0.5508(5) 0.4262(3) 0.0421(14) Uani 1 1 d . . .
C14 C 0.1354(5) 0.4825(4) 0.4060(3) 0.0394(14) Uani 1 1 d . . .
C15 C 0.2230(5) 0.4894(5) 0.4281(3) 0.0407(14) Uani 1 1 d . . .
H16 H 0.2865 0.4430 0.4161 0.049 Uiso 1 1 calc R . .
C16 C -0.0574(5) 0.5474(5) 0.4111(3) 0.0432(14) Uani 1 1 d . . .
H050 H -0.1210 0.5881 0.4340 0.052 Uiso 1 1 calc R . .
C17 C 0.5371(5) 0.1463(5) -0.0615(4) 0.0485(16) Uani 1 1 d . . .
C18 C 0.5805(5) 0.2322(5) -0.0680(3) 0.0484(16) Uani 1 1 d . . .
C19 C 0.6020(6) 0.2772(5) -0.1267(4) 0.0568(18) Uani 1 1 d . . .
H19 H 0.5924 0.2525 -0.1640 0.068 Uiso 1 1 calc R . .
C20 C 0.6375(7) 0.3579(5) -0.1297(4) 0.0587(19) Uani 1 1 d . . .
H20 H 0.6526 0.3885 -0.1698 0.070 Uiso 1 1 calc R . .
C21 C 0.6519(7) 0.3963(5) -0.0759(3) 0.0563(18) Uani 1 1 d . . .
C22 C 0.6279(6) 0.3506(5) -0.0162(3) 0.0529(17) Uani 1 1 d . . .
C23 C 0.5937(6) 0.2679(5) -0.0131(3) 0.0502(17) Uani 1 1 d . . .
H23 H 0.5795 0.2359 0.0265 0.060 Uiso 1 1 calc R . .
C24 C 0.6934(7) 0.4798(5) -0.0829(4) 0.064(2) Uani 1 1 d . . .
H24 H 0.7060 0.5077 -0.1240 0.077 Uiso 1 1 calc R . .
C25 C 0.5550(5) 0.5402(5) 0.3761(3) 0.0427(14) Uani 1 1 d . . .
C26 C 0.5806(5) 0.5724(5) 0.3074(3) 0.0426(14) Uani 1 1 d . . .
C27 C 0.5989(6) 0.6616(5) 0.2937(4) 0.0496(16) Uani 1 1 d . . .
H27 H 0.5942 0.7021 0.3278 0.060 Uiso 1 1 calc R . .
C28 C 0.6232(6) 0.6901(5) 0.2324(3) 0.0515(17) Uani 1 1 d . . .
H28 H 0.6346 0.7511 0.2238 0.062 Uiso 1 1 calc R . .
C29 C 0.6319(5) 0.6322(5) 0.1809(3) 0.0452(15) Uani 1 1 d . . .
C30 C 0.6137(5) 0.5419(4) 0.1931(3) 0.0445(15) Uani 1 1 d . . .
C31 C 0.5880(5) 0.5135(5) 0.2578(3) 0.0428(14) Uani 1 1 d . . .
H31 H 0.5756 0.4530 0.2673 0.051 Uiso 1 1 calc R . .
C32 C 0.6558(6) 0.6692(5) 0.1158(4) 0.0519(17) Uani 1 1 d . . .
H32 H 0.6569 0.7332 0.1119 0.062 Uiso 1 1 calc R . .
C33 C -0.1452(5) 0.4891(6) 0.2825(4) 0.0541(18) Uani 1 1 d . . .
H33A H -0.2065 0.4738 0.2715 0.065 Uiso 1 1 calc R . .
H33B H -0.1356 0.5501 0.2640 0.065 Uiso 1 1 calc R . .
C34 C -0.1638(5) 0.4919(5) 0.3555(3) 0.0465(16) Uani 1 1 d . . .
H34A H -0.2170 0.5484 0.3742 0.056 Uiso 1 1 calc R . .
H34B H -0.1905 0.4371 0.3750 0.056 Uiso 1 1 calc R . .
C35 C 0.7608(7) 0.6008(5) -0.0500(4) 0.063(2) Uani 1 1 d . . .
H35A H 0.7591 0.6251 -0.0933 0.076 Uiso 1 1 calc R . .
H35B H 0.8353 0.5853 -0.0478 0.076 Uiso 1 1 calc R . .
C36 C 0.6936(7) 0.6717(5) 0.0019(4) 0.062(2) Uani 1 1 d . . .
H36A H 0.7310 0.7218 0.0038 0.074 Uiso 1 1 calc R . .
H36B H 0.6252 0.6996 -0.0074 0.074 Uiso 1 1 calc R . .
C37 C 0.0496(6) 0.2415(5) 0.3894(4) 0.0552(19) Uani 1 1 d . . .
H37 H 0.1128 0.2535 0.3957 0.066 Uiso 1 1 calc R . .
C38 C 0.0691(9) 0.1124(7) 0.4624(6) 0.094(3) Uani 1 1 d . . .
H38A H 0.0963 0.0489 0.4452 0.141 Uiso 1 1 calc R . .
H38B H 0.0186 0.1120 0.5049 0.141 Uiso 1 1 calc R . .
H38C H 0.1282 0.1383 0.4666 0.141 Uiso 1 1 calc R . .
C39 C -0.0818(8) 0.1477(7) 0.4116(6) 0.090(3) Uani 1 1 d . . .
H39A H -0.1364 0.1583 0.4529 0.136 Uiso 1 1 calc R . .
H39B H -0.0682 0.0828 0.3980 0.136 Uiso 1 1 calc R . .
H39C H -0.1062 0.1880 0.3789 0.136 Uiso 1 1 calc R . .
C40A C 0.4879(9) 0.1823(9) 0.1882(5) 0.057(3) Uani 0.653(10) 1 d PU A 1
H40A H 0.5058 0.1349 0.2170 0.069 Uiso 0.653(10) 1 calc PR A 1
C41A C 0.4249(12) 0.3438(9) 0.1684(6) 0.080(4) Uani 0.727(14) 1 d P A 1
H41A H 0.4828 0.3769 0.1601 0.120 Uiso 0.727(14) 1 calc PR A 1
H41B H 0.3575 0.3866 0.1878 0.120 Uiso 0.727(14) 1 calc PR A 1
H41C H 0.4223 0.3189 0.1276 0.120 Uiso 0.727(14) 1 calc PR A 1
C42A C 0.4165(11) 0.2901(10) 0.2798(6) 0.079(4) Uani 0.727(14) 1 d P A 1
H42A H 0.4201 0.2329 0.3046 0.118 Uiso 0.727(14) 1 calc PR A 1
H42B H 0.3444 0.3284 0.2932 0.118 Uiso 0.727(14) 1 calc PR A 1
H42C H 0.4665 0.3244 0.2877 0.118 Uiso 0.727(14) 1 calc PR A 1
C49A C 0.6404(11) 0.2009(11) 0.3514(7) 0.070(3) Uiso 0.653(10) 1 d PU A 1
H49A H 0.5984 0.1557 0.3634 0.084 Uiso 0.653(10) 1 calc PR A 1
C50A C 0.775(2) 0.254(2) 0.2653(10) 0.175(16) Uani 0.64(3) 1 d P A 1
H50A H 0.7468 0.2925 0.2333 0.262 Uiso 0.64(3) 1 calc PR A 1
H50B H 0.8461 0.2177 0.2445 0.262 Uiso 0.64(3) 1 calc PR A 1
H50C H 0.7790 0.2934 0.2994 0.262 Uiso 0.64(3) 1 calc PR A 1
C51A C 0.7088(18) 0.1152(16) 0.2491(12) 0.109(5) Uani 0.579(17) 1 d PU A 1
H51A H 0.7811 0.0904 0.2228 0.163 Uiso 0.579(17) 1 calc PR A 1
H51B H 0.6628 0.1382 0.2209 0.163 Uiso 0.579(17) 1 calc PR A 1
H51C H 0.6823 0.0661 0.2763 0.163 Uiso 0.579(17) 1 calc PR A 1
C40B C 0.4808(18) 0.2424(17) 0.1548(11) 0.058(3) Uani 0.347(10) 1 d PU A 2
H40B H 0.4909 0.2909 0.1249 0.069 Uiso 0.347(10) 1 calc PR A 2
C41B C 0.415(2) 0.3612(19) 0.2412(15) 0.054(8) Uani 0.273(14) 1 d P A 2
H41D H 0.4565 0.4011 0.2127 0.081 Uiso 0.273(14) 1 calc PR A 2
H41E H 0.4308 0.3579 0.2832 0.081 Uiso 0.273(14) 1 calc PR A 2
H41F H 0.3394 0.3871 0.2470 0.081 Uiso 0.273(14) 1 calc PR A 2
C42B C 0.3978(19) 0.2006(19) 0.2656(13) 0.049(7) Uani 0.273(14) 1 d P A 2
H42D H 0.3211 0.2101 0.2721 0.073 Uiso 0.273(14) 1 calc PR A 2
H42E H 0.4123 0.2133 0.3061 0.073 Uiso 0.273(14) 1 calc PR A 2
H42F H 0.4317 0.1363 0.2518 0.073 Uiso 0.273(14) 1 calc PR A 2
C49B C 0.6689(19) 0.2688(19) 0.3390(13) 0.065(4) Uiso 0.347(10) 1 d PU A 2
H49B H 0.6769 0.3290 0.3243 0.078 Uiso 0.347(10) 1 calc PR A 2
C50B C 0.760(3) 0.217(3) 0.2238(18) 0.109(17) Uani 0.36(3) 1 d P A 2
H50D H 0.7127 0.2124 0.1969 0.164 Uiso 0.36(3) 1 calc PR A 2
H50E H 0.8275 0.1727 0.2077 0.164 Uiso 0.36(3) 1 calc PR A 2
H50F H 0.7719 0.2798 0.2222 0.164 Uiso 0.36(3) 1 calc PR A 2
C51B C 0.689(3) 0.099(2) 0.3175(17) 0.111(5) Uani 0.421(17) 1 d PU A 2
H51D H 0.7450 0.0493 0.2927 0.167 Uiso 0.421(17) 1 calc PR A 2
H51E H 0.6201 0.0919 0.3129 0.167 Uiso 0.421(17) 1 calc PR A 2
H51F H 0.6880 0.0941 0.3631 0.167 Uiso 0.421(17) 1 calc PR A 2
C43 C 0.7898(8) 0.0417(8) 0.0678(6) 0.094(4) Uani 1 1 d . A .
H43 H 0.8100 -0.0237 0.0710 0.113 Uiso 1 1 calc R . .
C44 C 0.9646(9) 0.0496(9) 0.0773(8) 0.118(5) Uani 1 1 d . . .
H44A H 0.9660 0.0588 0.1218 0.176 Uiso 1 1 calc R . .
H44B H 1.0173 0.0789 0.0477 0.176 Uiso 1 1 calc R . .
H44C H 0.9810 -0.0168 0.0674 0.176 Uiso 1 1 calc R . .
C45 C 0.8270(10) 0.1937(8) 0.0665(8) 0.121(5) Uani 1 1 d . . .
H45A H 0.7501 0.2124 0.0730 0.181 Uiso 1 1 calc R . .
H45B H 0.8632 0.2139 0.0240 0.181 Uiso 1 1 calc R . .
H45C H 0.8469 0.2224 0.1000 0.181 Uiso 1 1 calc R . .
C46 C 0.5968(9) 0.1385(8) 0.5159(6) 0.095(3) Uani 1 1 d DU . .
H46 H 0.6625 0.1265 0.4836 0.114 Uiso 1 1 calc R . .
C47 C 0.6349(17) -0.0269(11) 0.5460(13) 0.230(11) Uani 1 1 d DU . .
H47A H 0.6851 -0.0331 0.5030 0.345 Uiso 1 1 calc R . .
H47B H 0.5889 -0.0709 0.5498 0.345 Uiso 1 1 calc R . .
H47C H 0.6741 -0.0400 0.5788 0.345 Uiso 1 1 calc R . .
C48 C 0.4770(17) 0.0800(16) 0.6106(10) 0.226(12) Uani 1 1 d DU . .
H48A H 0.4894 0.1125 0.6454 0.338 Uiso 1 1 calc R . .
H48B H 0.4630 0.0194 0.6256 0.338 Uiso 1 1 calc R . .
H48C H 0.4157 0.1167 0.5977 0.338 Uiso 1 1 calc R . .
C56 C 0.0908(14) 0.1263(18) 0.7362(12) 0.223(12) Uani 1 1 d . . .
H56A H 0.0755 0.0664 0.7291 0.335 Uiso 1 1 calc R . .
H56B H 0.0242 0.1706 0.7550 0.335 Uiso 1 1 calc R . .
H56C H 0.1359 0.1186 0.7658 0.335 Uiso 1 1 calc R . .
C55 C 0.1781(18) 0.125(2) 0.6201(12) 0.217(14) Uani 1 1 d . . .
H55 H 0.2000 0.1610 0.5835 0.261 Uiso 1 1 calc R . .
C57 C 0.1652(16) 0.2492(13) 0.6767(11) 0.187(10) Uani 1 1 d . . .
H57A H 0.1874 0.2695 0.6321 0.280 Uiso 1 1 calc R . .
H57B H 0.2219 0.2471 0.6976 0.280 Uiso 1 1 calc R . .
H57C H 0.1011 0.2928 0.7002 0.280 Uiso 1 1 calc R . .
C54 C 0.8223(13) 0.0633(9) 0.8278(9) 0.156(7) Uani 1 1 d . . .
H54A H 0.8925 0.0521 0.8357 0.234 Uiso 1 1 calc R . .
H54B H 0.7708 0.0482 0.8664 0.234 Uiso 1 1 calc R . .
H54C H 0.8007 0.1287 0.8175 0.234 Uiso 1 1 calc R . .
C52 C 0.9093(12) -0.0567(11) 0.7486(9) 0.135(6) Uani 1 1 d . . .
H52 H 0.9083 -0.0934 0.7138 0.162 Uiso 1 1 calc R . .
C53 C 0.7381(13) 0.0101(12) 0.7516(7) 0.139(6) Uani 1 1 d . . .
H53A H 0.7182 0.0714 0.7337 0.208 Uiso 1 1 calc R . .
H53B H 0.6788 -0.0010 0.7871 0.208 Uiso 1 1 calc R . .
H53C H 0.7551 -0.0375 0.7179 0.208 Uiso 1 1 calc R . .
C63 C 0.8665(13) 0.2138(18) 0.6677(11) 0.244(15) Uani 1 1 d . . .
H63A H 0.9095 0.1578 0.6431 0.365 Uiso 1 1 calc R . .
H63B H 0.8525 0.2012 0.7139 0.365 Uiso 1 1 calc R . .
H63C H 0.9048 0.2641 0.6574 0.365 Uiso 1 1 calc R . .
C61 C 0.7507(16) 0.1976(12) 0.6058(8) 0.144(6) Uani 1 1 d . . .
H61 H 0.6892 0.2218 0.5915 0.173 Uiso 1 1 calc R . .
C62 C 0.6979(12) 0.3238(10) 0.6796(6) 0.117(4) Uani 1 1 d . . .
H62A H 0.6490 0.3452 0.6529 0.175 Uiso 1 1 calc R . .
H62B H 0.7370 0.3717 0.6817 0.175 Uiso 1 1 calc R . .
H62C H 0.6575 0.3115 0.7232 0.175 Uiso 1 1 calc R . .
C60 C 1.0860(11) -0.2892(12) 0.1114(8) 0.139(6) Uani 1 1 d . . .
H60A H 1.1434 -0.3297 0.0800 0.209 Uiso 1 1 calc R . .
H60B H 1.0945 -0.3026 0.1549 0.209 Uiso 1 1 calc R . .
H60C H 1.0886 -0.2243 0.1015 0.209 Uiso 1 1 calc R . .
C59 C 0.9643(10) -0.3961(8) 0.1227(6) 0.099(3) Uani 1 1 d . . .
H59A H 0.8914 -0.3953 0.1221 0.148 Uiso 1 1 calc R . .
H59B H 0.9733 -0.4142 0.1654 0.148 Uiso 1 1 calc R . .
H59C H 1.0137 -0.4406 0.0902 0.148 Uiso 1 1 calc R . .
C58 C 0.9218(12) -0.2419(10) 0.0847(9) 0.142(6) Uani 1 1 d . . .
H58 H 0.8549 -0.2529 0.0843 0.170 Uiso 1 1 calc R . .
N1 N -0.0489(4) 0.4174(4) 0.2566(3) 0.0486(14) Uani 1 1 d . . .
N2 N -0.0624(4) 0.4922(4) 0.3685(3) 0.0418(12) Uani 1 1 d . . .
N3 N 0.7144(6) 0.5185(4) -0.0373(3) 0.0604(17) Uani 1 1 d . . .
N4 N 0.6754(5) 0.6229(4) 0.0635(3) 0.0528(15) Uani 1 1 d . . .
N6 N 0.6317(7) -0.0675(5) 0.1848(4) 0.078(2) Uani 1 1 d . . .
N5 N 0.3308(5) 0.2861(4) 0.4760(4) 0.0551(16) Uani 1 1 d . . .
N7 N 0.0164(6) 0.1686(5) 0.4190(4) 0.0663(18) Uani 1 1 d . . .
N8 N 0.4432(5) 0.2678(5) 0.2124(3) 0.0585(16) Uani 1 1 d . . .
N9 N 0.8581(7) 0.0920(7) 0.0700(6) 0.101(3) Uani 1 1 d . . .
N10 N 0.5705(8) 0.0674(6) 0.5554(5) 0.109(3) Uani 1 1 d DU . .
N11 N 0.7093(7) 0.1943(6) 0.2918(4) 0.090(2) Uani 1 1 d U . .
N15 N 0.7722(6) 0.2392(6) 0.6516(4) 0.074(2) Uani 1 1 d . . .
N12 N 0.8265(9) 0.0063(8) 0.7746(6) 0.117(4) Uani 1 1 d . . .
N13 N 0.1435(9) 0.1598(10) 0.6769(7) 0.122(4) Uani 1 1 d . . .
N14 N 0.9854(6) -0.3052(6) 0.1084(4) 0.081(2) Uani 1 1 d . . .
O1 O 0.1596(3) 0.3129(4) 0.2449(2) 0.0516(12) Uani 1 1 d . . .
O2 O 0.1447(3) 0.4110(3) 0.3679(2) 0.0442(10) Uani 1 1 d . . .
O3 O 0.6366(5) 0.3840(4) 0.0383(2) 0.0619(14) Uani 1 1 d . . .
O4 O 0.6185(4) 0.4843(3) 0.1470(2) 0.0583(13) Uani 1 1 d . . .
O7 O 0.3816(4) 0.0569(3) 0.0966(2) 0.0524(12) Uani 1 1 d . . .
O8 O 0.3201(4) 0.0803(3) 0.0081(2) 0.0552(13) Uani 1 1 d . . .
O5 O 0.3169(3) 0.6436(3) 0.5120(2) 0.0490(11) Uani 1 1 d . . .
O6 O 0.3863(3) 0.4943(3) 0.4865(2) 0.0494(11) Uani 1 1 d . . .
O11 O 0.5349(4) 0.0991(3) -0.0106(2) 0.0531(12) Uani 1 1 d . . .
O12 O 0.5024(4) 0.1258(3) -0.1060(2) 0.0540(12) Uani 1 1 d . . .
O10 O 0.5637(4) 0.4546(3) 0.3861(2) 0.0459(11) Uani 1 1 d . . .
O9 O 0.5256(3) 0.6037(3) 0.4183(2) 0.0463(11) Uani 1 1 d . . .
O13 O 0.0059(4) 0.2945(4) 0.3549(2) 0.0527(12) Uani 1 1 d . . .
O18 O 0.5489(6) -0.0062(4) 0.1903(3) 0.0807(19) Uani 1 1 d . . .
O17 O 0.6828(5) -0.1008(4) 0.1290(4) 0.0797(18) Uani 1 1 d . . .
O19 O 0.6654(8) -0.0995(5) 0.2332(4) 0.113(3) Uani 1 1 d . . .
O15 O 0.4072(4) 0.2911(4) 0.4270(3) 0.0600(14) Uani 1 1 d . . .
O14 O 0.3346(4) 0.3199(4) 0.5274(3) 0.0618(14) Uani 1 1 d . . .
O16 O 0.2580(4) 0.2520(4) 0.4726(3) 0.0762(18) Uani 1 1 d . . .
O23 O 0.5076(5) 0.1609(4) 0.1300(2) 0.0676(15) Uani 1 1 d . . .
O22 O 0.7061(5) 0.0737(4) 0.0621(3) 0.0733(17) Uani 1 1 d . . .
O21 O 0.5413(4) 0.2158(4) 0.5198(3) 0.0651(15) Uani 1 1 d . . .
O20 O 0.6299(4) 0.2625(4) 0.3903(3) 0.0587(13) Uani 1 1 d . . .
O24 O 0.9981(10) -0.0717(8) 0.7701(6) 0.147(4) Uani 1 1 d . . .
O25 O 0.182(2) 0.0381(12) 0.6149(12) 0.291(12) Uani 1 1 d . . .
O26 O 0.9453(9) -0.1676(7) 0.0627(7) 0.160(4) Uani 1 1 d . . .
O27 O 0.8168(12) 0.1222(9) 0.5810(6) 0.189(6) Uani 1 1 d . . .
Cl1 Cl 0.12653(15) 0.53429(15) 0.24798(9) 0.0607(5) Uani 1 1 d . . .
Cl2 Cl 0.86381(19) 0.43031(15) 0.05596(12) 0.0743(6) Uani 1 1 d . . .
Fe1 Fe 0.07004(7) 0.40651(7) 0.30540(5) 0.0437(2) Uani 1 1 d . . .
Fe2 Fe 0.69352(9) 0.47942(7) 0.05888(5) 0.0532(3) Uani 1 1 d . . .
Y2 Y 0.51468(5) 0.36310(4) 0.47504(3) 0.03890(17) Uani 1 1 d . . .
Y1 Y 0.55994(6) 0.01188(5) 0.07519(3) 0.0495(2) Uani 1 1 d . . .

loop_
_atom_site_aniso_label
_atom_site_aniso_U_11
_atom_site_aniso_U_22
_atom_site_aniso_U_33
_atom_site_aniso_U_23
_atom_site_aniso_U_13
_atom_site_aniso_U_12
C1 0.070(4) 0.034(3) 0.042(4) 0.002(3) -0.014(3) -0.004(3)
C2 0.062(4) 0.030(3) 0.049(4) 0.000(3) -0.016(3) -0.002(3)
C3 0.086(5) 0.043(4) 0.051(4) -0.006(3) -0.029(4) -0.001(4)
C4 0.054(4) 0.050(4) 0.065(5) -0.021(4) -0.028(4) 0.005(3)
C5 0.055(4) 0.044(4) 0.043(4) 0.001(3) -0.016(3) -0.003(3)
C6 0.049(4) 0.042(4) 0.041(4) -0.001(3) -0.011(3) -0.002(3)
C7 0.049(3) 0.039(3) 0.041(4) -0.004(3) -0.010(3) -0.004(3)
C8 0.048(4) 0.039(4) 0.059(4) -0.004(3) -0.013(3) -0.007(3)
C9 0.038(3) 0.054(4) 0.034(3) 0.003(3) -0.007(3) -0.011(3)
C10 0.040(3) 0.046(4) 0.040(3) 0.002(3) -0.014(3) -0.008(3)
C11 0.042(3) 0.045(4) 0.051(4) -0.001(3) -0.015(3) -0.009(3)
C12 0.044(3) 0.037(3) 0.053(4) -0.007(3) -0.011(3) -0.003(3)
C13 0.044(3) 0.040(3) 0.042(4) -0.001(3) -0.013(3) -0.007(3)
C14 0.037(3) 0.041(3) 0.039(3) -0.002(3) -0.011(2) -0.003(2)
C15 0.036(3) 0.042(3) 0.040(3) -0.004(3) -0.009(3) -0.001(3)
C16 0.041(3) 0.043(4) 0.045(4) 0.001(3) -0.012(3) -0.008(3)
C17 0.057(4) 0.032(3) 0.051(4) -0.007(3) -0.018(3) 0.007(3)
C18 0.054(4) 0.043(4) 0.042(4) -0.002(3) -0.009(3) 0.000(3)
C19 0.079(5) 0.047(4) 0.042(4) -0.002(3) -0.015(4) -0.009(4)
C20 0.085(5) 0.047(4) 0.037(4) 0.007(3) -0.013(4) -0.008(4)
C21 0.088(5) 0.040(4) 0.039(4) 0.005(3) -0.018(4) -0.009(4)
C22 0.077(5) 0.044(4) 0.037(4) -0.004(3) -0.014(3) -0.013(3)
C23 0.061(4) 0.044(4) 0.039(4) -0.006(3) -0.011(3) -0.001(3)
C24 0.106(6) 0.041(4) 0.042(4) 0.004(3) -0.020(4) -0.009(4)
C25 0.041(3) 0.045(4) 0.042(4) -0.004(3) -0.009(3) -0.009(3)
C26 0.050(3) 0.042(4) 0.036(3) -0.001(3) -0.014(3) -0.007(3)
C27 0.061(4) 0.041(4) 0.048(4) -0.006(3) -0.015(3) -0.011(3)
C28 0.071(4) 0.035(3) 0.047(4) 0.001(3) -0.011(3) -0.015(3)
C29 0.053(4) 0.040(4) 0.040(4) 0.000(3) -0.011(3) -0.007(3)
C30 0.059(4) 0.034(3) 0.044(4) -0.003(3) -0.015(3) -0.015(3)
C31 0.049(3) 0.037(3) 0.040(4) 0.001(3) -0.012(3) -0.007(3)
C32 0.064(4) 0.039(4) 0.050(4) 0.003(3) -0.018(3) -0.004(3)
C33 0.041(3) 0.058(4) 0.059(4) -0.014(4) -0.016(3) 0.004(3)
C34 0.038(3) 0.053(4) 0.045(4) -0.012(3) -0.007(3) -0.006(3)
C35 0.092(6) 0.042(4) 0.048(4) 0.005(3) -0.008(4) -0.016(4)
C36 0.092(6) 0.038(4) 0.045(4) 0.008(3) -0.011(4) -0.003(4)
C37 0.060(4) 0.041(4) 0.062(5) -0.015(4) -0.006(4) -0.015(3)
C38 0.110(8) 0.056(6) 0.114(9) 0.015(6) -0.027(7) -0.020(5)
C39 0.090(7) 0.067(6) 0.118(9) -0.010(6) -0.013(6) -0.043(5)
C40A 0.074(6) 0.057(7) 0.037(6) -0.007(5) -0.012(5) -0.008(5)
C41A 0.110(10) 0.050(7) 0.070(8) -0.017(6) -0.013(7) -0.007(7)
C42A 0.101(9) 0.076(10) 0.058(8) -0.023(7) -0.027(7) -0.004(7)
C50A 0.23(3) 0.30(4) 0.062(12) 0.000(16) -0.005(14) -0.23(3)
C51A 0.120(8) 0.097(7) 0.112(8) -0.022(6) -0.026(7) -0.031(7)
C40B 0.074(7) 0.057(7) 0.038(6) -0.007(5) -0.012(5) -0.008(6)
C41B 0.045(14) 0.046(15) 0.061(18) -0.007(14) 0.000(12) -0.005(11)
C42B 0.047(13) 0.057(16) 0.059(16) 0.019(13) -0.035(12) -0.023(11)
C50B 0.10(2) 0.16(4) 0.08(3) 0.05(2) -0.007(17) -0.08(2)
C51B 0.125(9) 0.095(7) 0.116(9) -0.014(7) -0.028(7) -0.032(7)
C43 0.063(6) 0.072(6) 0.147(11) -0.019(7) -0.016(6) -0.025(5)
C44 0.092(8) 0.095(9) 0.179(14) 0.027(9) -0.064(8) -0.018(7)
C45 0.104(8) 0.059(6) 0.216(16) 0.011(8) -0.077(10) -0.016(6)
C46 0.089(7) 0.074(6) 0.121(9) 0.021(6) -0.031(6) -0.016(5)
C47 0.24(2) 0.072(8) 0.34(3) 0.036(12) -0.090(17) 0.042(10)
C48 0.24(2) 0.194(18) 0.19(2) -0.013(15) 0.077(15) -0.105(15)
C56 0.120(13) 0.29(3) 0.25(3) 0.14(2) -0.043(15) -0.072(16)
C55 0.19(2) 0.27(3) 0.135(18) 0.12(2) -0.001(15) -0.01(2)
C57 0.196(17) 0.140(15) 0.29(3) 0.113(17) -0.141(18) -0.100(14)
C54 0.180(15) 0.062(8) 0.171(16) -0.014(9) 0.042(12) -0.022(8)
C52 0.100(10) 0.113(11) 0.164(15) -0.029(10) 0.025(10) -0.037(9)
C53 0.137(12) 0.181(16) 0.106(10) 0.083(11) -0.035(9) -0.064(11)
C63 0.134(13) 0.35(3) 0.31(3) 0.26(3) -0.130(16) -0.140(17)
C61 0.218(19) 0.111(12) 0.130(13) 0.019(11) -0.085(13) -0.045(13)
C62 0.161(12) 0.117(11) 0.075(8) 0.012(7) -0.016(8) -0.058(10)
C60 0.114(10) 0.178(16) 0.158(14) 0.056(12) -0.081(10) -0.052(10)
C59 0.125(9) 0.098(9) 0.082(7) 0.015(7) -0.025(7) -0.051(7)
C58 0.129(11) 0.093(10) 0.235(19) 0.075(12) -0.098(12) -0.041(8)
N1 0.048(3) 0.046(3) 0.049(3) -0.008(3) -0.015(3) -0.001(2)
N2 0.035(2) 0.043(3) 0.047(3) -0.004(2) -0.011(2) -0.007(2)
N3 0.092(5) 0.042(3) 0.042(3) -0.003(3) -0.007(3) -0.016(3)
N4 0.071(4) 0.034(3) 0.043(3) -0.003(3) -0.006(3) -0.002(3)
N6 0.118(6) 0.055(4) 0.077(5) -0.009(4) -0.058(5) -0.010(4)
N5 0.053(3) 0.041(3) 0.082(5) -0.001(3) -0.027(3) -0.020(3)
N7 0.072(4) 0.043(4) 0.075(5) -0.003(3) -0.002(4) -0.015(3)
N8 0.068(4) 0.055(4) 0.054(4) -0.019(3) -0.022(3) -0.006(3)
N9 0.077(5) 0.078(6) 0.161(10) 0.009(6) -0.052(6) -0.020(5)
N10 0.120(7) 0.062(5) 0.129(8) 0.019(5) -0.022(5) -0.004(5)
N11 0.089(5) 0.085(5) 0.080(6) -0.022(4) -0.001(4) -0.007(4)
N15 0.078(5) 0.077(5) 0.069(5) 0.009(4) -0.019(4) -0.022(4)
N12 0.096(7) 0.080(7) 0.134(9) 0.027(7) 0.022(7) -0.007(6)
N13 0.109(8) 0.150(12) 0.117(10) 0.018(9) -0.030(7) -0.055(8)
N14 0.077(5) 0.074(5) 0.097(6) -0.006(5) -0.043(4) -0.002(4)
O1 0.047(2) 0.060(3) 0.047(3) -0.014(2) -0.015(2) -0.002(2)
O2 0.045(2) 0.039(2) 0.047(3) -0.011(2) -0.0177(19) 0.0017(19)
O3 0.114(4) 0.047(3) 0.031(2) 0.005(2) -0.024(3) -0.026(3)
O4 0.097(4) 0.039(3) 0.043(3) -0.004(2) -0.016(3) -0.024(3)
O7 0.069(3) 0.041(3) 0.041(3) -0.006(2) -0.017(2) 0.004(2)
O8 0.071(3) 0.040(3) 0.051(3) -0.014(2) -0.018(2) 0.000(2)
O5 0.042(2) 0.052(3) 0.054(3) -0.005(2) -0.016(2) -0.008(2)
O6 0.039(2) 0.051(3) 0.053(3) 0.004(2) -0.012(2) -0.001(2)
O11 0.080(3) 0.033(2) 0.041(3) -0.004(2) -0.016(2) -0.003(2)
O12 0.078(3) 0.044(3) 0.044(3) -0.003(2) -0.027(2) -0.007(2)
O10 0.054(3) 0.044(3) 0.037(2) 0.001(2) -0.009(2) -0.010(2)
O9 0.050(2) 0.048(3) 0.037(2) -0.008(2) -0.0072(19) -0.008(2)
O13 0.055(3) 0.047(3) 0.055(3) -0.007(2) -0.015(2) -0.008(2)
O18 0.131(5) 0.051(3) 0.065(4) -0.006(3) -0.047(4) -0.002(4)
O17 0.092(4) 0.061(4) 0.093(5) 0.005(4) -0.047(4) -0.006(3)
O19 0.200(9) 0.077(5) 0.109(6) 0.033(4) -0.111(6) -0.047(5)
O15 0.064(3) 0.056(3) 0.067(3) -0.017(3) -0.020(3) -0.019(3)
O14 0.059(3) 0.059(3) 0.067(4) -0.008(3) -0.010(3) -0.018(3)
O16 0.066(3) 0.064(4) 0.117(5) 0.007(4) -0.041(3) -0.034(3)
O23 0.117(5) 0.045(3) 0.043(3) -0.007(2) -0.028(3) -0.013(3)
O22 0.071(4) 0.052(3) 0.105(5) -0.007(3) -0.043(3) -0.005(3)
O21 0.075(3) 0.034(3) 0.085(4) 0.000(3) -0.022(3) -0.008(2)
O20 0.070(3) 0.052(3) 0.053(3) -0.017(3) -0.014(3) -0.010(2)
O24 0.158(10) 0.125(9) 0.138(9) -0.009(7) -0.005(7) -0.027(7)
O25 0.41(3) 0.149(13) 0.35(3) -0.009(15) -0.05(2) -0.187(18)
O26 0.162(9) 0.095(7) 0.241(14) 0.054(8) -0.090(9) -0.032(6)
O27 0.244(14) 0.109(9) 0.146(10) -0.004(8) 0.031(9) 0.001(9)
Cl1 0.0599(10) 0.0701(13) 0.0512(10) 0.0073(9) -0.0114(8) -0.0183(9)
Cl2 0.0910(15) 0.0506(11) 0.0783(15) 0.0059(10) -0.0322(12) 0.0017(10)
Fe1 0.0389(5) 0.0468(6) 0.0422(5) -0.0089(4) -0.0105(4) -0.0014(4)
Fe2 0.0848(7) 0.0360(5) 0.0371(5) 0.0034(4) -0.0161(5) -0.0109(5)
Y2 0.0425(3) 0.0365(3) 0.0391(3) -0.0045(3) -0.0116(2) -0.0099(2)
Y1 0.0701(4) 0.0369(4) 0.0415(4) -0.0044(3) -0.0237(3) 0.0001(3)

loop_
_atom_type_symbol
_atom_type_description
_atom_type_scat_dispersion_real
_atom_type_scat_dispersion_imag
_atom_type_scat_source
C C 0.0033 0.0016 'International Tables Vol C Tables 4.2.6.8 and 6.1.1.4'
H H 0.0000 0.0000 'International Tables Vol C Tables 4.2.6.8 and 6.1.1.4'
N N 0.0061 0.0033 'International Tables Vol C Tables 4.2.6.8 and 6.1.1.4'
O O 0.0106 0.0060 'International Tables Vol C Tables 4.2.6.8 and 6.1.1.4'
Cl Cl 0.1484 0.1585 'International Tables Vol C Tables 4.2.6.8 and 6.1.1.4'
Fe Fe 0.3463 0.8444 'International Tables Vol C Tables 4.2.6.8 and 6.1.1.4'
Y Y -2.7962 3.5667 'International Tables Vol C Tables 4.2.6.8 and 6.1.1.4'

loop_
_geom_angle_atom_site_label_1
_geom_angle_atom_site_label_2
_geom_angle_atom_site_label_3
_geom_angle
_geom_angle_site_symmetry_1
_geom_angle_site_symmetry_3
O8 C1 O7 124.7(6) . .
O8 C1 C2 118.2(6) . .
O7 C1 C2 117.0(6) . .
C3 C2 C7 120.1(6) . .
C3 C2 C1 121.0(7) . .
C7 C2 C1 118.9(6) . .
C2 C3 C4 119.5(7) . .
C3 C4 C5 122.3(7) . .
C4 C5 C6 118.2(6) . .
C4 C5 C8 118.1(6) . .
C6 C5 C8 123.7(6) . .
O1 C6 C7 117.3(6) . .
O1 C6 C5 124.3(6) . .
C7 C6 C5 118.4(6) . .
C2 C7 C6 121.4(6) . .
N1 C8 C5 125.8(7) . .
O5 C9 O6 123.0(6) . .
O5 C9 C10 117.6(6) . .
O6 C9 C10 119.4(6) . .
O5 C9 Y2 46.8(3) . 2_666
O6 C9 Y2 76.7(4) . 2_666
C10 C9 Y2 162.0(5) . 2_666
C11 C10 C15 121.0(6) . .
C11 C10 C9 120.2(6) . .
C15 C10 C9 118.9(6) . .
C10 C11 C12 119.8(6) . .
C11 C12 C13 120.7(6) . .
C14 C13 C12 119.3(6) . .
C14 C13 C16 123.8(6) . .
C12 C13 C16 116.8(6) . .
O2 C14 C15 118.6(5) . .
O2 C14 C13 122.8(5) . .
C15 C14 C13 118.6(6) . .
C10 C15 C14 120.7(5) . .
N2 C16 C13 123.1(6) . .
O12 C17 O11 123.3(7) . .
O12 C17 C18 117.9(7) . .
O11 C17 C18 118.7(6) . .
O12 C17 Y1 49.7(4) . 2_655
O11 C17 Y1 73.6(4) . 2_655
C18 C17 Y1 167.6(5) . 2_655
C23 C18 C19 121.0(7) . .
C23 C18 C17 117.9(7) . .
C19 C18 C17 121.0(7) . .
C20 C19 C18 118.9(7) . .
C19 C20 C21 122.1(7) . .
C20 C21 C22 118.5(7) . .
C20 C21 C24 119.4(7) . .
C22 C21 C24 122.1(7) . .
O3 C22 C23 117.9(7) . .
O3 C22 C21 122.4(7) . .
C23 C22 C21 119.7(7) . .
C18 C23 C22 119.8(7) . .
N3 C24 C21 124.5(7) . .
O10 C25 O9 126.6(6) . .
O10 C25 C26 118.4(6) . .
O9 C25 C26 115.0(6) . .
C31 C26 C27 119.9(6) . .
C31 C26 C25 120.0(6) . .
C27 C26 C25 120.0(6) . .
C28 C27 C26 120.2(6) . .
C27 C28 C29 121.5(7) . .
C28 C29 C30 119.7(6) . .
C28 C29 C32 118.2(6) . .
C30 C29 C32 122.0(6) . .
O4 C30 C31 119.2(6) . .
O4 C30 C29 123.0(6) . .
C31 C30 C29 117.9(6) . .
C26 C31 C30 120.8(6) . .
N4 C32 C29 125.7(7) . .
N1 C33 C34 107.1(6) . .
N2 C34 C33 107.7(5) . .
N3 C35 C36 106.1(6) . .
N4 C36 C35 107.2(6) . .
O13 C37 N7 125.7(8) . .
O23 C40A N8 124.1(11) . .
O20 C49A N11 122.9(13) . .
N8 C40B O23 130(2) . .
O20 C49B N11 126(2) . .
O22 C43 N9 122.8(11) . .
O21 C46 N10 123.9(11) . .
N13 C55 O25 117(2) . .
O24 C52 N12 121.3(17) . .
O27 C61 N15 117.2(17) . .
O26 C58 N14 122.7(13) . .
C8 N1 C33 119.4(6) . .
C8 N1 Fe1 125.4(5) . .
C33 N1 Fe1 114.9(4) . .
C16 N2 C34 120.6(5) . .
C16 N2 Fe1 124.9(4) . .
C34 N2 Fe1 114.2(4) . .
C24 N3 C35 120.3(7) . .
C24 N3 Fe2 128.5(6) . .
C35 N3 Fe2 111.1(5) . .
C32 N4 C36 118.7(6) . .
C32 N4 Fe2 124.2(5) . .
C36 N4 Fe2 116.9(4) . .
O18 N6 O17 118.6(7) . .
O18 N6 O19 122.6(9) . .
O17 N6 O19 118.8(9) . .
O18 N6 Y1 57.1(4) . .
O17 N6 Y1 61.6(4) . .
O19 N6 Y1 177.4(6) . .
O16 N5 O14 122.6(7) . .
O16 N5 O15 121.7(7) . .
O14 N5 O15 115.7(5) . .
O16 N5 Y2 176.0(6) . .
O14 N5 Y2 61.4(3) . .
O15 N5 Y2 54.4(3) . .
C37 N7 C38 122.3(8) . .
C37 N7 C39 119.3(8) . .
C38 N7 C39 118.2(8) . .
C40B N8 C40A 51.3(12) . .
C40B N8 C42A 170.9(13) . .
C40A N8 C42A 123.3(10) . .
C40B N8 C41A 67.9(13) . .
C40A N8 C41A 119.0(8) . .
C42A N8 C41A 117.6(9) . .
C40B N8 C41B 129.7(19) . .
C40A N8 C41B 168.4(13) . .
C42A N8 C41B 53.7(13) . .
C41A N8 C41B 64.7(14) . .
C40B N8 C42B 121.3(17) . .
C40A N8 C42B 74.4(13) . .
C42A N8 C42B 58.1(12) . .
C41A N8 C42B 149.4(11) . .
C41B N8 C42B 108.1(17) . .
C43 N9 C44 121.9(10) . .
C43 N9 C45 119.2(9) . .
C44 N9 C45 119.0(9) . .
C46 N10 C47 122.4(14) . .
C46 N10 C48 122.8(13) . .
C47 N10 C48 114.8(15) . .
C49A N11 C50A 126.9(14) . .
C49A N11 C49B 48.3(12) . .
C50A N11 C49B 79.5(16) . .
C49A N11 C50B 160.6(19) . .
C50A N11 C50B 47.3(15) . .
C49B N11 C50B 118(2) . .
C49A N11 C51A 115.6(13) . .
C50A N11 C51A 117.4(15) . .
C49B N11 C51A 158.9(15) . .
C50B N11 C51A 73(2) . .
C49A N11 C51B 67.7(14) . .
C50A N11 C51B 153(2) . .
C49B N11 C51B 114.9(18) . .
C50B N11 C51B 127(2) . .
C51A N11 C51B 56.0(14) . .
C61 N15 C63 123.1(17) . .
C61 N15 C62 117.3(12) . .
C63 N15 C62 119.0(15) . .
C52 N12 C53 115.8(17) . .
C52 N12 C54 122.2(16) . .
C53 N12 C54 121.8(13) . .
C55 N13 C56 132(2) . .
C55 N13 C57 110(2) . .
C56 N13 C57 117.7(19) . .
C58 N14 C59 120.9(10) . .
C58 N14 C60 119.8(11) . .
C59 N14 C60 118.6(10) . .
C6 O1 Fe1 131.3(4) . .
C14 O2 Fe1 127.3(4) . .
C22 O3 Fe2 135.1(5) . .
C30 O4 Fe2 129.8(5) . .
C1 O7 Y1 137.8(5) . .
C1 O8 Y1 136.2(5) . 2_655
C9 O5 Y2 110.0(4) . 2_666
C9 O6 Y2 177.1(5) . .
C17 O11 Y1 170.8(5) . .
C17 O11 Y1 81.5(4) . 2_655
Y1 O11 Y1 102.93(18) . 2_655
C17 O12 Y1 106.6(5) . 2_655
C25 O10 Y2 135.7(4) . .
C25 O9 Y2 145.4(5) . 2_666
C37 O13 Fe1 122.9(5) . .
N6 O18 Y1 97.5(5) . .
N6 O17 Y1 92.3(5) . .
N5 O15 Y2 100.5(4) . .
N5 O14 Y2 93.4(4) . .
C40A O23 C40B 52.7(12) . .
C40A O23 Y1 131.6(7) . .
C40B O23 Y1 175.7(12) . .
C43 O22 Y1 131.4(7) . .
C46 O21 Y2 147.0(7) . .
C49B O20 C49A 58.9(15) . .
C49B O20 Y2 136.6(15) . .
C49A O20 Y2 147.6(8) . .
O2 Fe1 O1 105.01(19) . .
O2 Fe1 N1 164.4(2) . .
O1 Fe1 N1 89.4(2) . .
O2 Fe1 N2 87.29(19) . .
O1 Fe1 N2 163.8(2) . .
N1 Fe1 N2 77.5(2) . .
O2 Fe1 O13 90.6(2) . .
O1 Fe1 O13 84.7(2) . .
N1 Fe1 O13 84.8(2) . .
N2 Fe1 O13 84.7(2) . .
O2 Fe1 Cl1 93.82(16) . .
O1 Fe1 Cl1 96.76(18) . .
N1 Fe1 Cl1 90.29(18) . .
N2 Fe1 Cl1 92.74(17) . .
O13 Fe1 Cl1 174.86(15) . .
O3 Fe2 O4 94.3(2) . .
O3 Fe2 N4 144.6(3) . .
O4 Fe2 N4 88.0(2) . .
O3 Fe2 N3 86.7(2) . .
O4 Fe2 N3 154.1(3) . .
N4 Fe2 N3 76.7(2) . .
O3 Fe2 Cl2 111.6(2) . .
O4 Fe2 Cl2 105.8(2) . .
N4 Fe2 Cl2 101.6(2) . .
N3 Fe2 Cl2 97.8(2) . .
O9 Y2 O6 77.31(18) 2_666 .
O9 Y2 O10 130.11(17) 2_666 .
O6 Y2 O10 72.58(17) . .
O9 Y2 O5 79.07(17) 2_666 2_666
O6 Y2 O5 124.12(18) . 2_666
O10 Y2 O5 86.01(17) . 2_666
O9 Y2 O21 77.70(19) 2_666 .
O6 Y2 O21 138.96(19) . .
O10 Y2 O21 146.62(19) . .
O5 Y2 O21 81.75(19) 2_666 .
O9 Y2 O20 144.54(18) 2_666 .
O6 Y2 O20 137.96(19) . .
O10 Y2 O20 72.82(18) . .
O5 Y2 O20 76.00(17) 2_666 .
O21 Y2 O20 74.1(2) . .
O9 Y2 O15 123.60(18) 2_666 .
O6 Y2 O15 87.58(18) . .
O10 Y2 O15 94.06(19) . .
O5 Y2 O15 146.23(17) 2_666 .
O21 Y2 O15 79.9(2) . .
O20 Y2 O15 71.84(18) . .
O9 Y2 O14 73.34(17) 2_666 .
O6 Y2 O14 71.97(18) . .
O10 Y2 O14 129.84(18) . .
O5 Y2 O14 143.81(19) 2_666 .
O21 Y2 O14 69.94(19) . .
O20 Y2 O14 115.29(18) . .
O15 Y2 O14 50.39(18) . .
O9 Y2 N5 98.47(19) 2_666 .
O6 Y2 N5 79.30(18) . .
O10 Y2 N5 113.48(18) . .
O5 Y2 N5 154.34(18) 2_666 .
O21 Y2 N5 72.83(19) . .
O20 Y2 N5 93.37(19) . .
O15 Y2 N5 25.16(18) . .
O14 Y2 N5 25.24(18) . .
O9 Y2 C9 67.91(17) 2_666 2_666
O6 Y2 C9 101.09(19) . 2_666
O10 Y2 C9 79.93(17) . 2_666
O5 Y2 C9 23.21(17) 2_666 2_666
O21 Y2 C9 99.0(2) . 2_666
O20 Y2 C9 95.62(18) . 2_666
O15 Y2 C9 167.30(18) . 2_666
O14 Y2 C9 141.18(18) . 2_666
N5 Y2 C9 165.67(19) . 2_666
O7 Y1 O11 76.30(19) . .
O7 Y1 O22 140.2(2) . .
O11 Y1 O22 84.7(2) . .
O7 Y1 O8 129.75(18) . 2_655
O11 Y1 O8 79.68(18) . 2_655
O22 Y1 O8 79.0(2) . 2_655
O7 Y1 O12 75.43(18) . 2_655
O11 Y1 O12 125.18(18) . 2_655
O22 Y1 O12 141.99(19) . 2_655
O8 Y1 O12 83.80(18) 2_655 2_655
O7 Y1 O23 72.4(2) . .
O11 Y1 O23 83.03(17) . .
O22 Y1 O23 70.8(2) . .
O8 Y1 O23 146.3(2) 2_655 .
O12 Y1 O23 129.53(19) 2_655 .
O7 Y1 O18 91.3(2) . .
O11 Y1 O18 151.77(19) . .
O22 Y1 O18 89.4(2) . .
O8 Y1 O18 126.2(2) 2_655 .
O12 Y1 O18 74.00(19) 2_655 .
O23 Y1 O18 68.98(19) . .
O7 Y1 O17 133.3(2) . .
O11 Y1 O17 149.7(2) . .
O22 Y1 O17 74.5(2) . .
O8 Y1 O17 75.0(2) 2_655 .
O12 Y1 O17 68.4(2) 2_655 .
O23 Y1 O17 109.6(2) . .
O18 Y1 O17 51.4(2) . .
O7 Y1 O11 65.92(15) . 2_655
O11 Y1 O11 77.07(18) . 2_655
O22 Y1 O11 142.70(19) . 2_655
O8 Y1 O11 66.02(16) 2_655 2_655
O12 Y1 O11 48.60(15) 2_655 2_655
O23 Y1 O11 136.92(18) . 2_655
O18 Y1 O11 121.20(19) . 2_655
O17 Y1 O11 106.68(18) . 2_655
O7 Y1 N6 113.5(2) . .
O11 Y1 N6 164.3(2) . .
O22 Y1 N6 80.1(2) . .
O8 Y1 N6 101.0(2) 2_655 .
O12 Y1 N6 70.2(2) 2_655 .
O23 Y1 N6 88.3(2) . .
O18 Y1 N6 25.4(2) . .
O17 Y1 N6 26.0(2) . .
O11 Y1 N6 117.71(19) 2_655 .
O7 Y1 C17 68.75(18) . 2_655
O11 Y1 C17 101.74(19) . 2_655
O22 Y1 C17 150.45(19) . 2_655
O8 Y1 C17 73.99(19) 2_655 2_655
O12 Y1 C17 23.69(18) 2_655 2_655
O23 Y1 C17 138.3(2) . 2_655
O18 Y1 C17 97.0(2) . 2_655
O17 Y1 C17 87.0(2) . 2_655
O11 Y1 C17 24.91(17) 2_655 2_655
N6 Y1 C17 93.4(2) . 2_655
O7 Y1 Y1 64.94(12) . 2_655
O11 Y1 Y1 44.07(13) . 2_655
O22 Y1 Y1 121.06(17) . 2_655
O8 Y1 Y1 67.03(13) 2_655 2_655
O12 Y1 Y1 81.37(12) 2_655 2_655
O23 Y1 Y1 116.96(14) . 2_655
O18 Y1 Y1 149.54(18) . 2_655
O17 Y1 Y1 133.42(16) . 2_655
O11 Y1 Y1 33.00(10) 2_655 2_655
N6 Y1 Y1 150.45(15) . 2_655
C17 Y1 Y1 57.75(14) 2_655 2_655

loop_
_geom_bond_atom_site_label_1
_geom_bond_atom_site_label_2
_geom_bond_distance
_geom_bond_site_symmetry_2
C1 O8 1.269(8) .
C1 O7 1.284(8) .
C1 C2 1.496(9) .
C2 C3 1.367(10) .
C2 C7 1.398(9) .
C3 C4 1.383(10) .
C4 C5 1.401(10) .
C5 C6 1.418(9) .
C5 C8 1.440(9) .
C6 O1 1.327(8) .
C6 C7 1.401(9) .
C8 N1 1.281(9) .
C9 O5 1.261(8) .
C9 O6 1.276(8) .
C9 C10 1.511(9) .
C9 Y2 3.008(7) 2_666
C10 C11 1.380(9) .
C10 C15 1.385(9) .
C11 C12 1.383(9) .
C12 C13 1.416(9) .
C13 C14 1.413(8) .
C13 C16 1.454(9) .
C14 O2 1.332(7) .
C14 C15 1.408(8) .
C16 N2 1.281(8) .
C17 O12 1.250(8) .
C17 O11 1.270(9) .
C17 C18 1.498(10) .
C17 Y1 2.981(7) 2_655
C18 C23 1.388(10) .
C18 C19 1.391(10) .
C19 C20 1.373(11) .
C20 C21 1.391(10) .
C21 C22 1.419(10) .
C21 C24 1.450(11) .
C22 O3 1.338(8) .
C22 C23 1.392(11) .
C24 N3 1.283(10) .
C25 O10 1.259(8) .
C25 O9 1.258(7) .
C25 C26 1.508(10) .
C26 C31 1.379(9) .
C26 C27 1.399(10) .
C27 C28 1.344(10) .
C28 C29 1.396(9) .
C29 C30 1.411(9) .
C29 C32 1.461(10) .
C30 O4 1.318(8) .
C30 C31 1.411(9) .
C32 N4 1.279(9) .
C33 N1 1.471(8) .
C33 C34 1.525(10) .
C34 N2 1.464(8) .
C35 N3 1.470(10) .
C35 C36 1.519(10) .
C36 N4 1.469(9) .
C37 O13 1.223(9) .
C37 N7 1.328(10) .
C38 N7 1.450(13) .
C39 N7 1.469(12) .
C40A O23 1.250(12) .
C40A N8 1.336(13) .
C41A N8 1.462(15) .
C42A N8 1.433(13) .
C49A O20 1.227(15) .
C49A N11 1.355(16) .
C50A N11 1.380(19) .
C51A N11 1.52(2) .
C40B N8 1.25(2) .
C40B O23 1.28(2) .
C41B N8 1.47(3) .
C42B N8 1.57(3) .
C49B O20 1.10(3) .
C49B N11 1.44(3) .
C50B N11 1.49(3) .
C51B N11 1.55(3) .
C43 O22 1.156(11) .
C43 N9 1.314(12) .
C44 N9 1.476(13) .
C45 N9 1.475(14) .
C46 O21 1.212(12) .
C46 N10 1.369(14) .
C47 N10 1.460(16) .
C48 N10 1.459(18) .
C56 N13 1.41(2) .
C55 N13 1.28(3) .
C55 O25 1.28(3) .
C57 N13 1.42(2) .
C54 N12 1.43(2) .
C52 O24 1.363(19) .
C52 N12 1.293(16) .
C53 N12 1.396(17) .
C63 N15 1.372(16) .
C61 O27 1.294(19) .
C61 N15 1.314(17) .
C62 N15 1.455(15) .
C60 N14 1.441(14) .
C59 N14 1.438(14) .
C58 O26 1.249(15) .
C58 N14 1.306(14) .
N1 Fe1 2.114(6) .
N2 Fe1 2.113(5) .
N3 Fe2 2.087(7) .
N4 Fe2 2.087(6) .
N6 O18 1.251(10) .
N6 O17 1.271(10) .
N6 O19 1.279(10) .
N6 Y1 2.893(8) .
N5 O16 1.214(7) .
N5 O14 1.254(8) .
N5 O15 1.269(8) .
N5 Y2 2.936(6) .
O1 Fe1 1.908(5) .
O2 Fe1 1.897(4) .
O3 Fe2 1.869(5) .
O4 Fe2 1.888(5) .
O7 Y1 2.262(5) .
O8 Y1 2.314(5) 2_655
O5 Y2 2.334(4) 2_666
O6 Y2 2.266(5) .
O11 Y1 2.264(5) .
O11 Y1 2.892(5) 2_655
O12 Y1 2.372(5) 2_655
O10 Y2 2.327(5) .
O9 Y2 2.265(4) 2_666
O13 Fe1 2.144(5) .
O18 Y1 2.450(6) .
O17 Y1 2.548(6) .
O15 Y2 2.426(5) .
O14 Y2 2.582(5) .
O23 Y1 2.418(5) .
O22 Y1 2.289(6) .
O21 Y2 2.337(6) .
O20 Y2 2.373(5) .
Cl1 Fe1 2.365(2) .
Cl2 Fe2 2.225(3) .
Y2 O9 2.265(4) 2_666
Y2 O5 2.334(4) 2_666
Y2 C9 3.008(7) 2_666
Y1 O8 2.314(5) 2_655
Y1 O12 2.372(5) 2_655
Y1 O11 2.892(5) 2_655
Y1 C17 2.981(7) 2_655
Y1 Y1 4.0517(16) 2_655
